data_7102810
loop_
_publ_author_name
'Lu, Zheng'
'Findlater, Michael'
'Cowley, Alan H.'

_publ_section_title
;
 A \b-diketiminato hydroxyphosphenium cation: phosphinous
 acid--secondary phosphine oxidetautomerism revisited
;
_journal_coden_ASTM CHCOFS
_journal_issue 2
_journal_name_full
;
 Chemical Communications (Cambridge, United Kingdom)
;
_journal_page_first 184
_journal_page_last 186
_journal_paper_doi 10.1039/b716389d
_journal_year 2008
_chemical_formula_moiety 'C30 H44 N2 O P, Br'
_chemical_formula_sum 'C30 H44 Br N2 O P'
_chemical_formula_weight 559.55
_space_group_IT_number 61
_symmetry_cell_setting orthorhombic
_symmetry_space_group_name_Hall '-P 2ac 2ab'
_symmetry_space_group_name_H-M 'P b c a'
_atom_sites_solution_hydrogens geom
_atom_sites_solution_primary direct
_atom_sites_solution_secondary difmap
_audit_creation_method
;
manual editing of the .cif file
created by SHELXTL Ver. 6.10
;
_cell_angle_alpha 90.00
_cell_angle_beta 90.00
_cell_angle_gamma 90.00
_cell_formula_units_Z 8
_cell_length_a 16.119(3)
_cell_length_b 14.615(3)
_cell_length_c 25.530(5)
_cell_measurement_temperature 153(2)
_cell_volume 6014(2)
_computing_cell_refinement 'Collect software, Nonius B.V. 1998'
_computing_data_collection 'Collect software, Nonius B.V. 1998'
_computing_data_reduction
;
DENZO and Scalepack (Otwinoski and Minor, 1997)
;
_computing_molecular_graphics 'XP SHELXTL/PC, Siemens Analytical'
_computing_structure_refinement 'XL SHELXTL/PC, Siemens Analytical'
_computing_structure_solution
;
SIR97 - Altomare A., Burla M.C., Camalli M., Cascarano G.L., Giacovazzo C.,
Guagliardi A., Moliterni A.G.G., Polidori G.,Spagna R.
;
_diffrn_ambient_temperature 153(2)
_diffrn_measured_fraction_theta_full 0.998
_diffrn_measured_fraction_theta_max 0.998
_diffrn_measurement_device_type 'Nonius Kappa CCD'
_diffrn_measurement_method \w-scan
_diffrn_radiation_monochromator graphite
_diffrn_radiation_source 'fine-focus sealed tube'
_diffrn_radiation_type MoK\a
_diffrn_radiation_wavelength 0.71073
_diffrn_reflns_av_R_equivalents 0.3074
_diffrn_reflns_av_sigmaI/netI 0.3018
_diffrn_reflns_limit_h_max 20
_diffrn_reflns_limit_h_min -20
_diffrn_reflns_limit_k_max 17
_diffrn_reflns_limit_k_min -18
_diffrn_reflns_limit_l_max 33
_diffrn_reflns_limit_l_min -33
_diffrn_reflns_number 21481
_diffrn_reflns_theta_full 27.50
_diffrn_reflns_theta_max 27.50
_diffrn_reflns_theta_min 1.60
_exptl_absorpt_coefficient_mu 1.444
_exptl_absorpt_correction_type none
_exptl_crystal_colour yellow
_exptl_crystal_density_diffrn 1.236
_exptl_crystal_density_method 'not measured'
_exptl_crystal_description block
_exptl_crystal_F_000 2368
_exptl_crystal_size_max 0.35
_exptl_crystal_size_mid 0.25
_exptl_crystal_size_min 0.2
_refine_diff_density_max 1.205
_refine_diff_density_min -0.743
_refine_diff_density_rms 0.257
_refine_ls_extinction_coef 0.0139(10)
_refine_ls_extinction_expression Fc^*^=kFc[1+0.001xFc^2^\l^3^/sin(2\q)]^-1/4^
_refine_ls_extinction_method SHELXL
_refine_ls_goodness_of_fit_ref 0.988
_refine_ls_hydrogen_treatment constr
_refine_ls_matrix_type full
_refine_ls_number_parameters 328
_refine_ls_number_reflns 6888
_refine_ls_number_restraints 0
_refine_ls_restrained_S_all 0.988
_refine_ls_R_factor_all 0.2696
_refine_ls_R_factor_gt 0.0915
_refine_ls_shift/su_max 0.000
_refine_ls_shift/su_mean 0.000
_refine_ls_structure_factor_coef Fsqd
_refine_ls_weighting_details 'calc w=1/[\s^2^(Fo^2^)+(0.1054P)^2^+0.0000P] where P=(Fo^2^+2Fc^2^)/3'
_refine_ls_weighting_scheme calc
_refine_ls_wR_factor_gt 0.1908
_refine_ls_wR_factor_ref 0.2915
_reflns_number_gt 2332
_reflns_number_total 6888
_reflns_threshold_expression >2sigma(I)
_cod_data_source_file b716389d.txt
_cod_data_source_block new
_cod_original_sg_symbol_Hall -p_2ac_2ab
_cod_original_sg_symbol_H-M pbca
_cod_database_code 7102810

loop_
_symmetry_equiv_pos_as_xyz
'x, y, z'
'-x+1/2, -y, z+1/2'
'x+1/2, -y+1/2, -z'
'-x, y+1/2, -z+1/2'
'-x, -y, -z'
'x-1/2, y, -z-1/2'
'-x-1/2, y-1/2, z'
'x, -y-1/2, z-1/2'

loop_
_atom_site_label
_atom_site_type_symbol
_atom_site_fract_x
_atom_site_fract_y
_atom_site_fract_z
_atom_site_U_iso_or_equiv
_atom_site_adp_type
_atom_site_occupancy
_atom_site_symmetry_multiplicity
_atom_site_calc_flag
_atom_site_refinement_flags
_atom_site_disorder_assembly
_atom_site_disorder_group
C26 C 0.0104(6) 1.4675(6) 0.1109(3) 0.062(3) Uani 1 1 d . . .
H26A H 0.0592 1.4643 0.1324 0.093 Uiso 1 1 calc R . .
H26B H -0.0347 1.4922 0.1310 0.093 Uiso 1 1 calc R . .
H26C H 0.0210 1.5063 0.0813 0.093 Uiso 1 1 calc R . .
C27 C -0.0904(5) 1.3737(6) 0.0586(4) 0.061(3) Uani 1 1 d . . .
H27A H -0.0813 1.4124 0.0288 0.091 Uiso 1 1 calc R . .
H27B H -0.1354 1.3978 0.0791 0.091 Uiso 1 1 calc R . .
H27C H -0.1041 1.3131 0.0470 0.091 Uiso 1 1 calc R . .
C1 C 0.0185(5) 1.0607(5) 0.1977(3) 0.045(2) Uani 1 1 d . . .
C2 C 0.0588(5) 1.1440(5) 0.2060(3) 0.046(2) Uani 1 1 d . . .
C3 C 0.0811(5) 1.1998(5) 0.1649(4) 0.045(2) Uani 1 1 d . . .
C4 C 0.0124(5) 0.9910(6) 0.2412(3) 0.056(2) Uani 1 1 d . . .
H4A H -0.0330 1.0064 0.2638 0.084 Uiso 1 1 calc R . .
H4B H 0.0631 0.9908 0.2609 0.084 Uiso 1 1 calc R . .
H4C H 0.0034 0.9314 0.2264 0.084 Uiso 1 1 calc R . .
C5 C 0.0794(6) 1.1737(6) 0.2625(3) 0.064(3) Uani 1 1 d . . .
H5A H 0.1385 1.1728 0.2675 0.096 Uiso 1 1 calc R . .
H5B H 0.0537 1.1323 0.2868 0.096 Uiso 1 1 calc R . .
H5C H 0.0589 1.2345 0.2684 0.096 Uiso 1 1 calc R . .
C6 C 0.1399(6) 1.2799(5) 0.1758(4) 0.061(3) Uani 1 1 d . . .
H6A H 0.1632 1.3013 0.1434 0.092 Uiso 1 1 calc R . .
H6B H 0.1838 1.2600 0.1985 0.092 Uiso 1 1 calc R . .
H6C H 0.1097 1.3287 0.1922 0.092 Uiso 1 1 calc R . .
C7 C -0.0572(5) 0.9515(5) 0.1429(3) 0.041(2) Uani 1 1 d . . .
C8 C -0.1383(5) 0.9427(5) 0.1628(3) 0.043(2) Uani 1 1 d . . .
C9 C -0.1779(6) 0.8586(6) 0.1550(3) 0.056(2) Uani 1 1 d . . .
H9 H -0.2307 0.8491 0.1687 0.068 Uiso 1 1 calc R . .
C10 C -0.1398(6) 0.7897(6) 0.1273(4) 0.058(3) Uani 1 1 d . . .
H10 H -0.1679 0.7352 0.1212 0.070 Uiso 1 1 calc R . .
C11 C -0.0599(6) 0.8006(6) 0.1084(4) 0.057(3) Uani 1 1 d . . .
H11 H -0.0345 0.7526 0.0907 0.068 Uiso 1 1 calc R . .
C12 C -0.0175(5) 0.8812(5) 0.1154(3) 0.044(2) Uani 1 1 d . . .
C13 C -0.1854(5) 1.0180(6) 0.1907(3) 0.050(2) Uani 1 1 d . . .
H13 H -0.1479 1.0703 0.1949 0.060 Uiso 1 1 calc R . .
C14 C -0.2572(5) 1.0479(7) 0.1558(4) 0.062(3) Uani 1 1 d . . .
H14A H -0.2366 1.0618 0.1214 0.094 Uiso 1 1 calc R . .
H14B H -0.2829 1.1013 0.1704 0.094 Uiso 1 1 calc R . .
H14C H -0.2972 0.9994 0.1535 0.094 Uiso 1 1 calc R . .
C15 C -0.2178(6) 0.9907(6) 0.2456(3) 0.060(3) Uani 1 1 d . . .
H15A H -0.2550 0.9397 0.2423 0.090 Uiso 1 1 calc R . .
H15B H -0.2466 1.0415 0.2609 0.090 Uiso 1 1 calc R . .
H15C H -0.1719 0.9739 0.2675 0.090 Uiso 1 1 calc R . .
C16 C 0.0701(5) 0.8902(6) 0.0938(3) 0.058(2) Uani 1 1 d . . .
H16 H 0.0760 0.9530 0.0809 0.070 Uiso 1 1 calc R . .
C17 C 0.0867(7) 0.8268(7) 0.0474(4) 0.076(3) Uani 1 1 d . . .
H17A H 0.1397 0.8413 0.0323 0.115 Uiso 1 1 calc R . .
H17B H 0.0441 0.8349 0.0215 0.115 Uiso 1 1 calc R . .
H17C H 0.0868 0.7644 0.0591 0.115 Uiso 1 1 calc R . .
C18 C 0.1336(6) 0.8774(8) 0.1352(4) 0.088(4) Uani 1 1 d . . .
H18A H 0.1249 0.9214 0.1625 0.132 Uiso 1 1 calc R . .
H18B H 0.1878 0.8857 0.1204 0.132 Uiso 1 1 calc R . .
H18C H 0.1290 0.8168 0.1494 0.132 Uiso 1 1 calc R . .
C19 C 0.0894(5) 1.2396(5) 0.0711(3) 0.0371(19) Uani 1 1 d . . .
C20 C 0.0585(6) 1.3274(6) 0.0611(3) 0.049(2) Uani 1 1 d . . .
C21 C 0.0940(6) 1.3757(6) 0.0198(3) 0.058(2) Uani 1 1 d . . .
H21 H 0.0735 1.4331 0.0110 0.070 Uiso 1 1 calc R . .
C22 C 0.1590(7) 1.3395(7) -0.0080(4) 0.065(3) Uani 1 1 d . . .
H22 H 0.1833 1.3742 -0.0344 0.078 Uiso 1 1 calc R . .
C23 C 0.1893(6) 1.2531(6) 0.0020(4) 0.060(3) Uani 1 1 d . . .
H23 H 0.2332 1.2301 -0.0176 0.071 Uiso 1 1 calc R . .
C24 C 0.1542(6) 1.2002(6) 0.0416(4) 0.055(3) Uani 1 1 d . . .
C25 C -0.0125(5) 1.3706(5) 0.0917(3) 0.048(2) Uani 1 1 d . . .
H25 H -0.0236 1.3323 0.1224 0.057 Uiso 1 1 calc R . .
C28 C 0.1874(6) 1.1036(6) 0.0528(4) 0.064(3) Uani 1 1 d . . .
H28 H 0.1502 1.0748 0.0783 0.077 Uiso 1 1 calc R . .
C29 C 0.1860(7) 1.0451(7) 0.0025(4) 0.088(4) Uani 1 1 d . . .
H29A H 0.1298 1.0386 -0.0095 0.132 Uiso 1 1 calc R . .
H29B H 0.2088 0.9858 0.0098 0.132 Uiso 1 1 calc R . .
H29C H 0.2184 1.0746 -0.0242 0.132 Uiso 1 1 calc R . .
C30 C 0.2763(6) 1.1069(8) 0.0774(5) 0.101(4) Uani 1 1 d . . .
H30A H 0.3139 1.1356 0.0533 0.152 Uiso 1 1 calc R . .
H30B H 0.2949 1.0458 0.0846 0.152 Uiso 1 1 calc R . .
H30C H 0.2747 1.1414 0.1094 0.152 Uiso 1 1 calc R . .
N1 N -0.0144(4) 1.0385(4) 0.1503(2) 0.0374(16) Uani 1 1 d . . .
N2 N 0.0556(4) 1.1860(4) 0.1153(3) 0.0422(17) Uani 1 1 d . . .
O1 O -0.1053(3) 1.1717(3) 0.1120(2) 0.0461(14) Uani 1 1 d . . .
H1 H -0.1472 1.1426 0.1047 0.069 Uiso 1 1 calc R . .
P1 P -0.02586(13) 1.11336(14) 0.09733(8) 0.0389(6) Uani 1 1 d . . .
Br1 Br 0.12489(6) 0.77098(6) 0.28282(4) 0.0675(5) Uani 1 1 d . . .

loop_
_atom_site_aniso_label
_atom_site_aniso_U_11
_atom_site_aniso_U_22
_atom_site_aniso_U_33
_atom_site_aniso_U_23
_atom_site_aniso_U_13
_atom_site_aniso_U_12
C26 0.089(7) 0.041(5) 0.056(6) 0.002(4) -0.001(5) 0.007(5)
C27 0.062(6) 0.044(5) 0.077(7) 0.008(5) -0.010(5) 0.002(5)
C1 0.040(5) 0.036(5) 0.060(6) 0.007(4) 0.009(4) 0.006(4)
C2 0.049(5) 0.038(5) 0.050(6) 0.000(4) -0.009(4) 0.009(4)
C3 0.032(5) 0.039(5) 0.065(7) -0.006(5) 0.002(4) 0.006(4)
C4 0.067(6) 0.047(5) 0.055(6) 0.012(5) -0.014(5) -0.002(5)
C5 0.079(7) 0.055(6) 0.058(6) -0.004(5) -0.016(5) 0.010(5)
C6 0.070(7) 0.047(6) 0.067(7) 0.004(5) -0.013(5) -0.011(5)
C7 0.051(5) 0.036(5) 0.036(5) 0.012(4) -0.008(4) -0.003(4)
C8 0.038(5) 0.040(5) 0.050(5) 0.009(4) 0.000(4) 0.002(4)
C9 0.061(6) 0.062(6) 0.046(6) 0.012(5) -0.001(5) -0.013(5)
C10 0.081(8) 0.036(5) 0.057(6) 0.002(4) -0.007(6) -0.018(5)
C11 0.072(7) 0.039(5) 0.058(6) 0.004(4) 0.003(5) 0.007(5)
C12 0.061(6) 0.029(5) 0.041(5) 0.002(4) -0.005(4) 0.001(4)
C13 0.037(5) 0.056(6) 0.056(6) 0.013(5) 0.005(4) 0.009(4)
C14 0.036(5) 0.084(7) 0.068(7) 0.013(5) 0.004(5) 0.015(5)
C15 0.068(6) 0.062(6) 0.050(6) 0.010(5) 0.014(5) 0.009(5)
C16 0.051(6) 0.055(6) 0.069(7) 0.000(5) 0.016(5) 0.009(5)
C17 0.079(7) 0.078(7) 0.073(7) -0.008(6) 0.015(6) 0.022(6)
C18 0.059(7) 0.119(10) 0.085(8) -0.012(7) 0.005(6) 0.028(7)
C19 0.042(5) 0.038(5) 0.032(5) 0.002(4) 0.002(4) -0.011(4)
C20 0.077(6) 0.039(5) 0.031(5) -0.005(4) -0.005(5) -0.014(5)
C21 0.075(7) 0.044(5) 0.056(6) 0.014(5) -0.008(6) -0.012(5)
C22 0.079(7) 0.062(7) 0.053(6) 0.008(5) -0.004(6) -0.034(6)
C23 0.065(6) 0.062(6) 0.052(6) -0.008(5) 0.017(5) -0.033(5)
C24 0.053(6) 0.056(6) 0.057(6) -0.009(5) 0.008(5) -0.015(5)
C25 0.067(6) 0.039(5) 0.037(5) 0.001(4) -0.008(4) 0.002(4)
C28 0.060(6) 0.051(6) 0.081(7) 0.004(5) 0.020(5) -0.001(5)
C29 0.096(9) 0.070(7) 0.099(9) -0.019(7) 0.039(7) 0.009(6)
C30 0.046(7) 0.090(9) 0.168(12) -0.001(8) -0.007(7) 0.009(6)
N1 0.040(4) 0.031(3) 0.041(4) 0.004(3) -0.003(3) 0.000(3)
N2 0.051(4) 0.037(4) 0.039(4) -0.003(3) 0.000(3) -0.005(3)
O1 0.039(3) 0.040(3) 0.059(4) 0.006(3) -0.010(3) -0.008(3)
P1 0.0447(13) 0.0320(11) 0.0399(13) 0.0028(10) -0.0038(10) -0.0035(10)
Br1 0.0668(7) 0.0588(7) 0.0770(8) 0.0178(5) -0.0160(6) -0.0199(5)

loop_
_atom_type_symbol
_atom_type_description
_atom_type_scat_dispersion_real
_atom_type_scat_dispersion_imag
_atom_type_scat_source
C C 0.0033 0.0016 'International Tables Vol C Tables 4.2.6.8 and 6.1.1.4'
H H 0.0000 0.0000 'International Tables Vol C Tables 4.2.6.8 and 6.1.1.4'
N N 0.0061 0.0033 'International Tables Vol C Tables 4.2.6.8 and 6.1.1.4'
O O 0.0106 0.0060 'International Tables Vol C Tables 4.2.6.8 and 6.1.1.4'
P P 0.1023 0.0942 'International Tables Vol C Tables 4.2.6.8 and 6.1.1.4'
Br Br -0.2901 2.4595 'International Tables Vol C Tables 4.2.6.8 and 6.1.1.4'

loop_
_geom_angle_atom_site_label_1
_geom_angle_atom_site_label_2
_geom_angle_atom_site_label_3
_geom_angle
_geom_angle_site_symmetry_1
_geom_angle_site_symmetry_3
_geom_angle_publ_flag
C25 C26 H26A 109.5 . . ?
C25 C26 H26B 109.5 . . ?
H26A C26 H26B 109.5 . . ?
C25 C26 H26C 109.5 . . ?
H26A C26 H26C 109.5 . . ?
H26B C26 H26C 109.5 . . ?
C25 C27 H27A 109.5 . . ?
C25 C27 H27B 109.5 . . ?
H27A C27 H27B 109.5 . . ?
C25 C27 H27C 109.5 . . ?
H27A C27 H27C 109.5 . . ?
H27B C27 H27C 109.5 . . ?
N1 C1 C2 121.6(7) . . ?
N1 C1 C4 117.9(7) . . ?
C2 C1 C4 120.4(8) . . ?
C3 C2 C1 121.4(8) . . ?
C3 C2 C5 119.3(8) . . ?
C1 C2 C5 119.2(8) . . ?
N2 C3 C2 123.3(8) . . ?
N2 C3 C6 118.3(8) . . ?
C2 C3 C6 118.4(8) . . ?
C1 C4 H4A 109.5 . . ?
C1 C4 H4B 109.5 . . ?
H4A C4 H4B 109.5 . . ?
C1 C4 H4C 109.5 . . ?
H4A C4 H4C 109.5 . . ?
H4B C4 H4C 109.5 . . ?
C2 C5 H5A 109.5 . . ?
C2 C5 H5B 109.5 . . ?
H5A C5 H5B 109.5 . . ?
C2 C5 H5C 109.5 . . ?
H5A C5 H5C 109.5 . . ?
H5B C5 H5C 109.5 . . ?
C3 C6 H6A 109.5 . . ?
C3 C6 H6B 109.5 . . ?
H6A C6 H6B 109.5 . . ?
C3 C6 H6C 109.5 . . ?
H6A C6 H6C 109.5 . . ?
H6B C6 H6C 109.5 . . ?
C12 C7 C8 122.5(7) . . ?
C12 C7 N1 119.3(7) . . ?
C8 C7 N1 118.2(7) . . ?
C9 C8 C7 116.9(8) . . ?
C9 C8 C13 118.5(7) . . ?
C7 C8 C13 124.6(7) . . ?
C10 C9 C8 120.8(8) . . ?
C10 C9 H9 119.6 . . ?
C8 C9 H9 119.6 . . ?
C11 C10 C9 120.7(8) . . ?
C11 C10 H10 119.7 . . ?
C9 C10 H10 119.7 . . ?
C10 C11 C12 121.1(9) . . ?
C10 C11 H11 119.4 . . ?
C12 C11 H11 119.4 . . ?
C11 C12 C7 117.9(8) . . ?
C11 C12 C16 119.2(8) . . ?
C7 C12 C16 122.9(7) . . ?
C8 C13 C14 108.3(7) . . ?
C8 C13 C15 114.0(7) . . ?
C14 C13 C15 110.3(7) . . ?
C8 C13 H13 108.0 . . ?
C14 C13 H13 108.0 . . ?
C15 C13 H13 108.0 . . ?
C13 C14 H14A 109.5 . . ?
C13 C14 H14B 109.5 . . ?
H14A C14 H14B 109.5 . . ?
C13 C14 H14C 109.5 . . ?
H14A C14 H14C 109.5 . . ?
H14B C14 H14C 109.5 . . ?
C13 C15 H15A 109.5 . . ?
C13 C15 H15B 109.5 . . ?
H15A C15 H15B 109.5 . . ?
C13 C15 H15C 109.5 . . ?
H15A C15 H15C 109.5 . . ?
H15B C15 H15C 109.5 . . ?
C18 C16 C12 111.7(7) . . ?
C18 C16 C17 110.9(8) . . ?
C12 C16 C17 113.1(8) . . ?
C18 C16 H16 106.9 . . ?
C12 C16 H16 106.9 . . ?
C17 C16 H16 106.9 . . ?
C16 C17 H17A 109.5 . . ?
C16 C17 H17B 109.5 . . ?
H17A C17 H17B 109.5 . . ?
C16 C17 H17C 109.5 . . ?
H17A C17 H17C 109.5 . . ?
H17B C17 H17C 109.5 . . ?
C16 C18 H18A 109.5 . . ?
C16 C18 H18B 109.5 . . ?
H18A C18 H18B 109.5 . . ?
C16 C18 H18C 109.5 . . ?
H18A C18 H18C 109.5 . . ?
H18B C18 H18C 109.5 . . ?
C20 C19 C24 122.7(8) . . ?
C20 C19 N2 119.6(7) . . ?
C24 C19 N2 117.6(7) . . ?
C19 C20 C21 117.1(8) . . ?
C19 C20 C25 123.6(7) . . ?
C21 C20 C25 119.2(8) . . ?
C22 C21 C20 120.7(8) . . ?
C22 C21 H21 119.6 . . ?
C20 C21 H21 119.6 . . ?
C21 C22 C23 121.8(9) . . ?
C21 C22 H22 119.1 . . ?
C23 C22 H22 119.1 . . ?
C22 C23 C24 120.0(9) . . ?
C22 C23 H23 120.0 . . ?
C24 C23 H23 120.0 . . ?
C23 C24 C19 117.4(9) . . ?
C23 C24 C28 120.3(9) . . ?
C19 C24 C28 122.3(8) . . ?
C20 C25 C27 110.5(7) . . ?
C20 C25 C26 111.3(7) . . ?
C27 C25 C26 110.4(7) . . ?
C20 C25 H25 108.2 . . ?
C27 C25 H25 108.2 . . ?
C26 C25 H25 108.2 . . ?
C24 C28 C29 110.4(8) . . ?
C24 C28 C30 111.4(8) . . ?
C29 C28 C30 111.4(8) . . ?
C24 C28 H28 107.8 . . ?
C29 C28 H28 107.8 . . ?
C30 C28 H28 107.8 . . ?
C28 C29 H29A 109.5 . . ?
C28 C29 H29B 109.5 . . ?
H29A C29 H29B 109.5 . . ?
C28 C29 H29C 109.5 . . ?
H29A C29 H29C 109.5 . . ?
H29B C29 H29C 109.5 . . ?
C28 C30 H30A 109.5 . . ?
C28 C30 H30B 109.5 . . ?
H30A C30 H30B 109.5 . . ?
C28 C30 H30C 109.5 . . ?
H30A C30 H30C 109.5 . . ?
H30B C30 H30C 109.5 . . ?
C1 N1 C7 120.4(6) . . ?
C1 N1 P1 125.5(5) . . ?
C7 N1 P1 113.3(5) . . ?
C3 N2 C19 121.7(7) . . ?
C3 N2 P1 124.6(6) . . ?
C19 N2 P1 113.4(5) . . ?
P1 O1 H1 109.5 . . ?
O1 P1 N2 102.6(3) . . ?
O1 P1 N1 103.9(3) . . ?
N2 P1 N1 95.6(3) . . ?

loop_
_geom_bond_atom_site_label_1
_geom_bond_atom_site_label_2
_geom_bond_distance
_geom_bond_site_symmetry_2
_geom_bond_publ_flag
C26 C25 1.545(11) . ?
C26 H26A 0.9600 . ?
C26 H26B 0.9600 . ?
C26 H26C 0.9600 . ?
C27 C25 1.514(11) . ?
C27 H27A 0.9600 . ?
C27 H27B 0.9600 . ?
C27 H27C 0.9600 . ?
C1 N1 1.361(10) . ?
C1 C2 1.397(11) . ?
C1 C4 1.510(11) . ?
C2 C3 1.379(11) . ?
C2 C5 1.542(11) . ?
C3 N2 1.345(10) . ?
C3 C6 1.532(12) . ?
C4 H4A 0.9600 . ?
C4 H4B 0.9600 . ?
C4 H4C 0.9600 . ?
C5 H5A 0.9600 . ?
C5 H5B 0.9600 . ?
C5 H5C 0.9600 . ?
C6 H6A 0.9600 . ?
C6 H6B 0.9600 . ?
C6 H6C 0.9600 . ?
C7 C12 1.399(11) . ?
C7 C8 1.409(10) . ?
C7 N1 1.459(10) . ?
C8 C9 1.399(11) . ?
C8 C13 1.515(11) . ?
C9 C10 1.376(12) . ?
C9 H9 0.9300 . ?
C10 C11 1.384(13) . ?
C10 H10 0.9300 . ?
C11 C12 1.374(11) . ?
C11 H11 0.9300 . ?
C12 C16 1.522(11) . ?
C13 C14 1.525(11) . ?
C13 C15 1.547(11) . ?
C13 H13 0.9800 . ?
C14 H14A 0.9600 . ?
C14 H14B 0.9600 . ?
C14 H14C 0.9600 . ?
C15 H15A 0.9600 . ?
C15 H15B 0.9600 . ?
C15 H15C 0.9600 . ?
C16 C18 1.482(12) . ?
C16 C17 1.528(12) . ?
C16 H16 0.9800 . ?
C17 H17A 0.9600 . ?
C17 H17B 0.9600 . ?
C17 H17C 0.9600 . ?
C18 H18A 0.9600 . ?
C18 H18B 0.9600 . ?
C18 H18C 0.9600 . ?
C19 C20 1.400(11) . ?
C19 C24 1.411(12) . ?
C19 N2 1.479(10) . ?
C20 C21 1.391(11) . ?
C20 C25 1.523(12) . ?
C21 C22 1.372(13) . ?
C21 H21 0.9300 . ?
C22 C23 1.377(13) . ?
C22 H22 0.9300 . ?
C23 C24 1.392(12) . ?
C23 H23 0.9300 . ?
C24 C28 1.537(12) . ?
C25 H25 0.9800 . ?
C28 C29 1.543(13) . ?
C28 C30 1.566(13) . ?
C28 H28 0.9800 . ?
C29 H29A 0.9600 . ?
C29 H29B 0.9600 . ?
C29 H29C 0.9600 . ?
C30 H30A 0.9600 . ?
C30 H30B 0.9600 . ?
C30 H30C 0.9600 . ?
N1 P1 1.749(6) . ?
N2 P1 1.750(7) . ?
O1 P1 1.583(6) . ?
O1 H1 0.8200 . ?

loop_
_geom_torsion_atom_site_label_1
_geom_torsion_atom_site_label_2
_geom_torsion_atom_site_label_3
_geom_torsion_atom_site_label_4
_geom_torsion
_geom_torsion_site_symmetry_1
_geom_torsion_site_symmetry_2
_geom_torsion_site_symmetry_3
_geom_torsion_site_symmetry_4
_geom_torsion_publ_flag
N1 C1 C2 C3 -12.5(12) . . . . ?
C4 C1 C2 C3 165.6(7) . . . . ?
N1 C1 C2 C5 168.0(7) . . . . ?
C4 C1 C2 C5 -13.9(11) . . . . ?
C1 C2 C3 N2 10.2(12) . . . . ?
C5 C2 C3 N2 -170.3(8) . . . . ?
C1 C2 C3 C6 -168.0(8) . . . . ?
C5 C2 C3 C6 11.5(11) . . . . ?
C12 C7 C8 C9 1.4(11) . . . . ?
N1 C7 C8 C9 179.8(7) . . . . ?
C12 C7 C8 C13 -177.2(7) . . . . ?
N1 C7 C8 C13 1.1(11) . . . . ?
C7 C8 C9 C10 -2.4(12) . . . . ?
C13 C8 C9 C10 176.3(8) . . . . ?
C8 C9 C10 C11 2.7(14) . . . . ?
C9 C10 C11 C12 -1.9(14) . . . . ?
C10 C11 C12 C7 0.8(13) . . . . ?
C10 C11 C12 C16 -179.8(8) . . . . ?
C8 C7 C12 C11 -0.6(11) . . . . ?
N1 C7 C12 C11 -179.0(7) . . . . ?
C8 C7 C12 C16 180.0(7) . . . . ?
N1 C7 C12 C16 1.6(11) . . . . ?
C9 C8 C13 C14 -66.9(10) . . . . ?
C7 C8 C13 C14 111.7(8) . . . . ?
C9 C8 C13 C15 56.3(10) . . . . ?
C7 C8 C13 C15 -125.1(8) . . . . ?
C11 C12 C16 C18 -100.5(10) . . . . ?
C7 C12 C16 C18 78.9(11) . . . . ?
C11 C12 C16 C17 25.4(11) . . . . ?
C7 C12 C16 C17 -155.2(8) . . . . ?
C24 C19 C20 C21 0.5(12) . . . . ?
N2 C19 C20 C21 178.4(7) . . . . ?
C24 C19 C20 C25 178.7(8) . . . . ?
N2 C19 C20 C25 -3.4(12) . . . . ?
C19 C20 C21 C22 -2.8(13) . . . . ?
C25 C20 C21 C22 178.9(8) . . . . ?
C20 C21 C22 C23 2.8(14) . . . . ?
C21 C22 C23 C24 -0.4(14) . . . . ?
C22 C23 C24 C19 -1.8(13) . . . . ?
C22 C23 C24 C28 179.7(9) . . . . ?
C20 C19 C24 C23 1.8(13) . . . . ?
N2 C19 C24 C23 -176.2(8) . . . . ?
C20 C19 C24 C28 -179.7(8) . . . . ?
N2 C19 C24 C28 2.3(12) . . . . ?
C19 C20 C25 C27 -107.3(9) . . . . ?
C21 C20 C25 C27 71.0(10) . . . . ?
C19 C20 C25 C26 129.8(8) . . . . ?
C21 C20 C25 C26 -52.0(10) . . . . ?
C23 C24 C28 C29 -54.8(12) . . . . ?
C19 C24 C28 C29 126.7(9) . . . . ?
C23 C24 C28 C30 69.5(12) . . . . ?
C19 C24 C28 C30 -108.9(10) . . . . ?
C2 C1 N1 C7 -179.2(7) . . . . ?
C4 C1 N1 C7 2.7(11) . . . . ?
C2 C1 N1 P1 -10.3(11) . . . . ?
C4 C1 N1 P1 171.6(6) . . . . ?
C12 C7 N1 C1 -105.0(9) . . . . ?
C8 C7 N1 C1 76.5(9) . . . . ?
C12 C7 N1 P1 84.8(7) . . . . ?
C8 C7 N1 P1 -93.6(7) . . . . ?
C2 C3 N2 C19 -171.8(7) . . . . ?
C6 C3 N2 C19 6.4(11) . . . . ?
C2 C3 N2 P1 14.8(11) . . . . ?
C6 C3 N2 P1 -167.0(6) . . . . ?
C20 C19 N2 C3 -80.9(10) . . . . ?
C24 C19 N2 C3 97.1(9) . . . . ?
C20 C19 N2 P1 93.2(8) . . . . ?
C24 C19 N2 P1 -88.8(8) . . . . ?
C3 N2 P1 O1 77.1(7) . . . . ?
C19 N2 P1 O1 -96.8(5) . . . . ?
C3 N2 P1 N1 -28.5(7) . . . . ?
C19 N2 P1 N1 157.6(5) . . . . ?
C1 N1 P1 O1 -78.1(7) . . . . ?
C7 N1 P1 O1 91.5(5) . . . . ?
C1 N1 P1 N2 26.4(7) . . . . ?
C7 N1 P1 N2 -164.1(5) . . . . ?

loop_
_cod_related_entry_id
_cod_related_entry_database
_cod_related_entry_code
1 ChemSpider 21120067
